data_7033092
loop_
_publ_author_name
'Zhou, Jian'
'Xiao, Hong'
'Xiao, Hong-Ping'
'Yang, Tao'
'Zou, Hua-Hong'
'Liu, Xing'
'Zhao, Rong-Qing'
'Tang, Qiuling'

_publ_section_title
;
 Two types of lanthanide selenidostannates(IV) first prepared under the
 same solvothermal conditions.
;
_journal_issue 3
_journal_name_full 'Dalton transactions (Cambridge, England : 2003)'
_journal_page_first 1350
_journal_page_last 1357
_journal_paper_doi 10.1039/c4dt03099k
_journal_volume 44
_journal_year 2015
_chemical_formula_moiety 'C8 H24 N5 O Se3 Sn Y'
_chemical_formula_sum 'C8 H24 N5 O Se3 Sn Y'
_chemical_formula_weight 650.82
_chemical_name_systematic
; 
 ? 
;
_space_group_IT_number 61
_symmetry_cell_setting orthorhombic
_symmetry_space_group_name_Hall '-P 2ac 2ab'
_symmetry_space_group_name_H-M 'P b c a'
_atom_sites_solution_hydrogens geom
_atom_sites_solution_primary direct
_atom_sites_solution_secondary difmap
_audit_creation_method SHELXL-97
_cell_angle_alpha 90.00
_cell_angle_beta 90.00
_cell_angle_gamma 90.00
_cell_formula_units_Z 8
_cell_length_a 12.4190(4)
_cell_length_b 13.6062(6)
_cell_length_c 20.6569(6)
_cell_measurement_reflns_used 10676
_cell_measurement_temperature 296(2)
_cell_measurement_theta_max 28.94
_cell_measurement_theta_min 3.55
_cell_volume 3490.5(2)
_computing_cell_refinement 'CrystalClear, Ver. 1.30 (Rigaku/MSC, 2001)'
_computing_data_collection 'CrystalClear, Ver. 1.30 (Rigaku/MSC, 2001)'
_computing_data_reduction 'CrystalStructure, Ver. 3.60 (Rigaku/MSC, 2004)'
_computing_molecular_graphics 'ORTEPII (Johnson, 1976)'
_computing_publication_material SHELXL97
_computing_structure_refinement 'SHELXL97 (Sheldrick, 1997)'
_computing_structure_solution 'SHELXS97 (Sheldrick, 1990)'
_diffrn_ambient_temperature 296(2)
_diffrn_detector_area_resol_mean 7.31
_diffrn_measured_fraction_theta_full 0.995
_diffrn_measured_fraction_theta_max 0.995
_diffrn_measurement_device_type 'Rigaku Mercury'
_diffrn_measurement_method \w
_diffrn_radiation_monochromator graphite
_diffrn_radiation_source 'fine-focus sealed tube'
_diffrn_radiation_type MoK\a
_diffrn_radiation_wavelength 0.71073
_diffrn_reflns_av_R_equivalents 0.0272
_diffrn_reflns_av_unetI/netI 0.0299
_diffrn_reflns_limit_h_max 13
_diffrn_reflns_limit_h_min -14
_diffrn_reflns_limit_k_max 16
_diffrn_reflns_limit_k_min -15
_diffrn_reflns_limit_l_max 9
_diffrn_reflns_limit_l_min -24
_diffrn_reflns_number 8993
_diffrn_reflns_theta_full 25.09
_diffrn_reflns_theta_max 25.09
_diffrn_reflns_theta_min 3.55
_exptl_absorpt_coefficient_mu 10.996
_exptl_absorpt_correction_T_max 0.6094
_exptl_absorpt_correction_T_min 0.3776
_exptl_absorpt_correction_type multi-scan
_exptl_absorpt_process_details 'Jacobson, R. (1998) Private communication'
_exptl_crystal_colour orange
_exptl_crystal_density_diffrn 2.467
_exptl_crystal_density_method 'not measured'
_exptl_crystal_description sheet
_exptl_crystal_F_000 2448
_exptl_crystal_size_max 0.11
_exptl_crystal_size_mid 0.09
_exptl_crystal_size_min 0.05
_refine_diff_density_max 3.464
_refine_diff_density_min -1.654
_refine_diff_density_rms 0.254
_refine_ls_extinction_method none
_refine_ls_goodness_of_fit_ref 1.083
_refine_ls_hydrogen_treatment constr
_refine_ls_matrix_type full
_refine_ls_number_parameters 172
_refine_ls_number_reflns 3097
_refine_ls_number_restraints 234
_refine_ls_restrained_S_all 1.069
_refine_ls_R_factor_all 0.0677
_refine_ls_R_factor_gt 0.0570
_refine_ls_shift/su_max 0.001
_refine_ls_shift/su_mean 0.000
_refine_ls_structure_factor_coef Fsqd
_refine_ls_weighting_details 'calc w=1/[\s^2^(Fo^2^)+(0.0725P)^2^+71.5505P] where P=(Fo^2^+2Fc^2^)/3'
_refine_ls_weighting_scheme calc
_refine_ls_wR_factor_gt 0.1457
_refine_ls_wR_factor_ref 0.1524
_reflns_number_gt 2629
_reflns_number_total 3097
_reflns_threshold_expression >2sigma(I)
_cod_data_source_file c4dt03099k2.cif
_cod_data_source_block Ia
_cod_depositor_comments 'Adding full bibliography for 7033092--7033100.cif.'
_cod_original_sg_symbol_Hall '-P 2ac 2ab '
_cod_original_sg_symbol_H-M Pbca
_cod_database_code 7033092

loop_
_symmetry_equiv_pos_as_xyz
'x, y, z'
'-x+1/2, -y, z+1/2'
'x+1/2, -y+1/2, -z'
'-x, y+1/2, -z+1/2'
'-x, -y, -z'
'x-1/2, y, -z-1/2'
'-x-1/2, y-1/2, z'
'x, -y-1/2, z-1/2'

loop_
_atom_site_label
_atom_site_type_symbol
_atom_site_fract_x
_atom_site_fract_y
_atom_site_fract_z
_atom_site_U_iso_or_equiv
_atom_site_adp_type
_atom_site_occupancy
_atom_site_symmetry_multiplicity
_atom_site_calc_flag
_atom_site_refinement_flags
Sn1 Sn 0.08779(5) 0.53360(5) 0.56225(3) 0.0228(2) Uani 1 1 d .
Y1 Y 0.45472(7) 0.52088(6) 0.58448(4) 0.0146(2) Uani 1 1 d .
Se1 Se 0.25709(9) 0.61758(9) 0.53135(5) 0.0303(3) Uani 1 1 d .
Se2 Se 0.07103(9) 0.37613(8) 0.49218(6) 0.0305(3) Uani 1 1 d .
Se3 Se 0.07239(10) 0.50460(10) 0.67945(6) 0.0385(3) Uani 1 1 d .
O1W O 0.4926(5) 0.4076(5) 0.5100(3) 0.0218(15) Uani 1 1 d .
H1WA H 0.5486 0.3762 0.5215 0.033 Uiso 1 1 d R
N1 N 0.3625(8) 0.5592(7) 0.6912(5) 0.0381(17) Uani 1 1 d DU
H1A H 0.2914 0.5485 0.6862 0.046 Uiso 1 1 calc R
H1B H 0.3864 0.5161 0.7210 0.046 Uiso 1 1 calc R
N2 N 0.4931(7) 0.6944(7) 0.6210(5) 0.0375(18) Uani 1 1 d DU
H2C H 0.4892 0.7336 0.5854 0.045 Uiso 1 1 calc R
N3 N 0.6570(7) 0.5514(6) 0.6022(4) 0.0329(16) Uani 1 1 d DU
H3C H 0.6883 0.5347 0.5639 0.039 Uiso 1 1 calc R
N4 N 0.5430(6) 0.3965(6) 0.6595(5) 0.0310(16) Uani 1 1 d DU
H4C H 0.5337 0.4190 0.7006 0.037 Uiso 1 1 calc R
N5 N 0.3270(8) 0.3787(6) 0.6139(4) 0.0311(17) Uani 1 1 d DU
H5A H 0.2643 0.4042 0.6279 0.037 Uiso 1 1 calc R
H5B H 0.3130 0.3438 0.5779 0.037 Uiso 1 1 calc R
C1 C 0.3767(12) 0.6577(7) 0.7171(6) 0.050(2) Uani 1 1 d DU
H1C H 0.4298 0.6558 0.7515 0.060 Uiso 1 1 calc R
H1D H 0.3092 0.6798 0.7358 0.060 Uiso 1 1 calc R
C2 C 0.4119(11) 0.7295(9) 0.6670(6) 0.056(2) Uani 1 1 d DU
H2A H 0.3490 0.7502 0.6427 0.067 Uiso 1 1 calc R
H2B H 0.4404 0.7870 0.6888 0.067 Uiso 1 1 calc R
C3 C 0.5982(8) 0.7092(11) 0.6496(7) 0.052(2) Uani 1 1 d DU
H3A H 0.5982 0.6849 0.6938 0.062 Uiso 1 1 calc R
H3B H 0.6147 0.7789 0.6507 0.062 Uiso 1 1 calc R
C4 C 0.6827(10) 0.6558(7) 0.6108(7) 0.045(2) Uani 1 1 d DU
H4A H 0.6893 0.6866 0.5686 0.054 Uiso 1 1 calc R
H4B H 0.7516 0.6616 0.6326 0.054 Uiso 1 1 calc R
C5 C 0.7094(9) 0.4887(7) 0.6501(6) 0.0389(19) Uani 1 1 d DU
H5C H 0.7014 0.5173 0.6928 0.047 Uiso 1 1 calc R
H5D H 0.7857 0.4840 0.6406 0.047 Uiso 1 1 calc R
C6 C 0.6595(7) 0.3876(7) 0.6490(6) 0.0347(18) Uani 1 1 d DU
H6A H 0.6732 0.3564 0.6076 0.042 Uiso 1 1 calc R
H6B H 0.6911 0.3472 0.6827 0.042 Uiso 1 1 calc R
C7 C 0.4890(7) 0.3004(7) 0.6558(6) 0.0346(19) Uani 1 1 d DU
H7A H 0.5168 0.2576 0.6895 0.042 Uiso 1 1 calc R
H7B H 0.5043 0.2701 0.6143 0.042 Uiso 1 1 calc R
C8 C 0.3687(8) 0.3115(8) 0.6638(5) 0.037(2) Uani 1 1 d DU
H8A H 0.3342 0.2479 0.6598 0.045 Uiso 1 1 calc R
H8B H 0.3528 0.3375 0.7065 0.045 Uiso 1 1 calc R

loop_
_atom_site_aniso_label
_atom_site_aniso_U_11
_atom_site_aniso_U_22
_atom_site_aniso_U_33
_atom_site_aniso_U_23
_atom_site_aniso_U_13
_atom_site_aniso_U_12
Sn1 0.0199(4) 0.0293(4) 0.0192(4) 0.0004(3) -0.0012(3) 0.0003(3)
Y1 0.0162(5) 0.0159(4) 0.0117(4) -0.0007(3) 0.0003(3) -0.0005(3)
Se1 0.0221(5) 0.0387(6) 0.0302(6) 0.0071(5) -0.0017(4) -0.0029(5)
Se2 0.0287(6) 0.0247(6) 0.0381(7) -0.0034(5) -0.0055(5) 0.0070(4)
Se3 0.0419(7) 0.0525(8) 0.0211(6) 0.0062(5) 0.0045(5) -0.0008(6)
O1W 0.024(4) 0.029(4) 0.013(3) -0.001(3) 0.003(3) 0.005(3)
N1 0.041(3) 0.041(3) 0.033(3) -0.004(3) 0.005(3) 0.003(3)
N2 0.041(4) 0.032(4) 0.040(4) -0.007(3) 0.002(3) 0.000(3)
N3 0.030(3) 0.035(3) 0.034(3) -0.005(3) 0.002(3) -0.002(3)
N4 0.034(3) 0.034(3) 0.026(3) 0.001(3) -0.003(3) 0.003(3)
N5 0.035(4) 0.030(4) 0.028(4) 0.003(3) -0.001(3) -0.003(3)
C1 0.051(5) 0.049(5) 0.051(5) -0.018(4) 0.007(4) -0.003(4)
C2 0.063(5) 0.050(4) 0.055(4) -0.013(4) 0.002(4) 0.000(4)
C3 0.050(4) 0.051(4) 0.055(4) -0.012(4) -0.001(4) -0.003(4)
C4 0.042(4) 0.043(4) 0.052(4) -0.007(4) 0.007(4) -0.007(4)
C5 0.034(4) 0.046(4) 0.036(4) -0.001(4) -0.003(3) -0.002(3)
C6 0.034(4) 0.038(4) 0.033(4) 0.004(3) -0.002(3) 0.005(3)
C7 0.040(4) 0.031(4) 0.033(4) 0.007(4) -0.005(4) 0.002(4)
C8 0.041(4) 0.036(4) 0.035(4) 0.006(4) -0.002(4) -0.004(4)

loop_
_atom_type_symbol
_atom_type_description
_atom_type_scat_dispersion_real
_atom_type_scat_dispersion_imag
_atom_type_scat_source
C C 0.0033 0.0016 'International Tables Vol C Tables 4.2.6.8 and 6.1.1.4'
H H 0.0000 0.0000 'International Tables Vol C Tables 4.2.6.8 and 6.1.1.4'
N N 0.0061 0.0033 'International Tables Vol C Tables 4.2.6.8 and 6.1.1.4'
O O 0.0106 0.0060 'International Tables Vol C Tables 4.2.6.8 and 6.1.1.4'
Cl Cl 0.1484 0.1585 'International Tables Vol C Tables 4.2.6.8 and 6.1.1.4'
Se Se -0.0929 2.2259 'International Tables Vol C Tables 4.2.6.8 and 6.1.1.4'
Y Y -2.7962 3.5667 'International Tables Vol C Tables 4.2.6.8 and 6.1.1.4'
Sn Sn -0.6537 1.4246 'International Tables Vol C Tables 4.2.6.8 and 6.1.1.4'

loop_
_geom_angle_atom_site_label_1
_geom_angle_atom_site_label_2
_geom_angle_atom_site_label_3
_geom_angle
_geom_angle_site_symmetry_1
_geom_angle_site_symmetry_3
Se3 Sn1 Se1 113.18(5) . .
Se3 Sn1 Se2 116.46(5) . 5_566
Se1 Sn1 Se2 108.47(5) . 5_566
Se3 Sn1 Se2 114.23(5) . .
Se1 Sn1 Se2 107.78(5) . .
Se2 Sn1 Se2 95.08(4) 5_566 .
O1W Y1 O1W 69.1(3) . 5_666
O1W Y1 N2 144.5(3) . .
O1W Y1 N2 78.6(3) 5_666 .
O1W Y1 N1 146.8(3) . .
O1W Y1 N1 141.8(3) 5_666 .
N2 Y1 N1 68.5(3) . .
O1W Y1 N4 82.5(3) . .
O1W Y1 N4 133.1(3) 5_666 .
N2 Y1 N4 111.0(3) . .
N1 Y1 N4 78.6(3) . .
O1W Y1 N3 90.2(3) . .
O1W Y1 N3 76.8(3) 5_666 .
N2 Y1 N3 67.8(3) . .
N1 Y1 N3 106.5(3) . .
N4 Y1 N3 66.4(3) . .
O1W Y1 N5 76.9(3) . .
O1W Y1 N5 134.5(3) 5_666 .
N2 Y1 N5 138.4(3) . .
N1 Y1 N5 70.8(3) . .
N4 Y1 N5 67.8(3) . .
N3 Y1 N5 133.6(3) . .
O1W Y1 Se1 102.93(18) . .
O1W Y1 Se1 74.56(17) 5_666 .
N2 Y1 Se1 81.6(2) . .
N1 Y1 Se1 81.8(2) . .
N4 Y1 Se1 150.38(18) . .
N3 Y1 Se1 141.45(19) . .
N5 Y1 Se1 84.94(19) . .
O1W Y1 Y1 34.98(17) . 5_666
O1W Y1 Y1 34.12(17) 5_666 5_666
N2 Y1 Y1 111.6(2) . 5_666
N1 Y1 Y1 170.1(2) . 5_666
N4 Y1 Y1 109.9(2) . 5_666
N3 Y1 Y1 82.1(2) . 5_666
N5 Y1 Y1 107.1(2) . 5_666
Se1 Y1 Y1 88.34(4) . 5_666
Sn1 Se1 Y1 113.50(5) . .
Sn1 Se2 Sn1 84.92(4) 5_566 .
Y1 O1W Y1 110.9(3) . 5_666
Y1 O1W H1WA 109.1 . .
Y1 O1W H1WA 102.6 5_666 .
C1 N1 Y1 117.0(7) . .
C1 N1 H1A 108.0 . .
Y1 N1 H1A 108.0 . .
C1 N1 H1B 108.0 . .
Y1 N1 H1B 108.0 . .
H1A N1 H1B 107.3 . .
C3 N2 C2 108.1(10) . .
C3 N2 Y1 115.0(7) . .
C2 N2 Y1 111.7(7) . .
C3 N2 H2C 107.2 . .
C2 N2 H2C 107.2 . .
Y1 N2 H2C 107.2 . .
C5 N3 C4 112.7(9) . .
C5 N3 Y1 116.0(7) . .
C4 N3 Y1 112.7(7) . .
C5 N3 H3C 104.7 . .
C4 N3 H3C 104.7 . .
Y1 N3 H3C 104.7 . .
C6 N4 C7 111.6(8) . .
C6 N4 Y1 112.9(6) . .
C7 N4 Y1 111.3(6) . .
C6 N4 H4C 106.9 . .
C7 N4 H4C 106.9 . .
Y1 N4 H4C 106.9 . .
C8 N5 Y1 114.5(7) . .
C8 N5 H5A 108.6 . .
Y1 N5 H5A 108.6 . .
C8 N5 H5B 108.6 . .
Y1 N5 H5B 108.6 . .
H5A N5 H5B 107.6 . .
N1 C1 C2 112.6(10) . .
N1 C1 H1C 109.1 . .
C2 C1 H1C 109.1 . .
N1 C1 H1D 109.1 . .
C2 C1 H1D 109.1 . .
H1C C1 H1D 107.8 . .
N2 C2 C1 116.1(11) . .
N2 C2 H2A 108.3 . .
C1 C2 H2A 108.3 . .
N2 C2 H2B 108.3 . .
C1 C2 H2B 108.3 . .
H2A C2 H2B 107.4 . .
N2 C3 C4 110.1(10) . .
N2 C3 H3A 109.6 . .
C4 C3 H3A 109.6 . .
N2 C3 H3B 109.6 . .
C4 C3 H3B 109.6 . .
H3A C3 H3B 108.2 . .
N3 C4 C3 112.3(10) . .
N3 C4 H4A 109.1 . .
C3 C4 H4A 109.1 . .
N3 C4 H4B 109.1 . .
C3 C4 H4B 109.1 . .
H4A C4 H4B 107.9 . .
N3 C5 C6 109.8(9) . .
N3 C5 H5C 109.7 . .
C6 C5 H5C 109.7 . .
N3 C5 H5D 109.7 . .
C6 C5 H5D 109.7 . .
H5C C5 H5D 108.2 . .
N4 C6 C5 109.1(9) . .
N4 C6 H6A 109.9 . .
C5 C6 H6A 109.9 . .
N4 C6 H6B 109.9 . .
C5 C6 H6B 109.9 . .
H6A C6 H6B 108.3 . .
N4 C7 C8 110.8(8) . .
N4 C7 H7A 109.5 . .
C8 C7 H7A 109.5 . .
N4 C7 H7B 109.5 . .
C8 C7 H7B 109.5 . .
H7A C7 H7B 108.1 . .
N5 C8 C7 109.5(9) . .
N5 C8 H8A 109.8 . .
C7 C8 H8A 109.8 . .
N5 C8 H8B 109.8 . .
C7 C8 H8B 109.8 . .
H8A C8 H8B 108.2 . .

loop_
_geom_bond_atom_site_label_1
_geom_bond_atom_site_label_2
_geom_bond_distance
_geom_bond_site_symmetry_2
Sn1 Se3 2.4602(14) .
Sn1 Se1 2.4766(13) .
Sn1 Se2 2.5813(13) 5_566
Sn1 Se2 2.5941(13) .
Y1 O1W 2.228(7) .
Y1 O1W 2.277(7) 5_666
Y1 N2 2.524(9) .
Y1 N1 2.539(9) .
Y1 N4 2.543(9) .
Y1 N3 2.573(9) .
Y1 N5 2.575(9) .
Y1 Se1 2.9932(14) .
Y1 Y1 3.7106(17) 5_666
Se2 Sn1 2.5813(13) 5_566
O1W Y1 2.277(6) 5_666
O1W H1WA 0.8500 .
N1 C1 1.454(9) .
N1 H1A 0.9000 .
N1 H1B 0.9000 .
N2 C3 1.447(9) .
N2 C2 1.465(9) .
N2 H2C 0.9100 .
N3 C5 1.459(9) .
N3 C4 1.466(8) .
N3 H3C 0.9100 .
N4 C6 1.468(8) .
N4 C7 1.471(8) .
N4 H4C 0.9100 .
N5 C8 1.472(8) .
N5 H5A 0.9000 .
N5 H5B 0.9000 .
C1 C2 1.489(9) .
C1 H1C 0.9700 .
C1 H1D 0.9700 .
C2 H2A 0.9700 .
C2 H2B 0.9700 .
C3 C4 1.507(9) .
C3 H3A 0.9700 .
C3 H3B 0.9700 .
C4 H4A 0.9700 .
C4 H4B 0.9700 .
C5 C6 1.510(9) .
C5 H5C 0.9700 .
C5 H5D 0.9700 .
C6 H6A 0.9700 .
C6 H6B 0.9700 .
C7 C8 1.510(9) .
C7 H7A 0.9700 .
C7 H7B 0.9700 .
C8 H8A 0.9700 .
C8 H8B 0.9700 .
